data_2206001
loop_
_publ_author_name
'Hempel, Andrew'
'Camerman, Norman'
'Camerman, Arthur '
'Mastropaolo, Donald'

_publ_section_title
;
 The enol form of nafazatrom
;
_journal_issue 6
_journal_name_full 'Acta Crystallographica Section E'
_journal_page_first o1544
_journal_page_last o1545
_journal_paper_doi 10.1107/S1600536805012766
_journal_volume 61
_journal_year 2005
_chemical_formula_iupac 'C16 H16 N2 O2'
_chemical_formula_moiety 'C16 H16 N2 O2'
_chemical_formula_sum 'C16 H16 N2 O2'
_chemical_formula_weight 268.31
_chemical_name_common Nafazatrom
_chemical_name_systematic
;
3-methyl-1-[2-(2-naphthyloxy)ethyl]-1H-pyrazol-5-ol
;
_space_group_IT_number 61
_space_group_name_Hall '-P 2ac 2ab'
_symmetry_cell_setting orthorhombic
_symmetry_space_group_name_Hall '-P 2ac 2ab'
_symmetry_space_group_name_H-M 'P b c a'
_atom_sites_solution_hydrogens geom
_atom_sites_solution_primary direct
_atom_sites_solution_secondary difmap
_audit_creation_method SHELXL-97
_cell_angle_alpha 90.00
_cell_angle_beta 90.00
_cell_angle_gamma 90.00
_cell_formula_units_Z 8
_cell_length_a 28.830(5)
_cell_length_b 10.896(2)
_cell_length_c 8.879(2)
_cell_measurement_reflns_used 32
_cell_measurement_temperature 294(2)
_cell_measurement_theta_max 42
_cell_measurement_theta_min 21
_cell_volume 2789.2(9)
_computing_cell_refinement 'Picker Operating Manual '
_computing_data_collection 'Picker Operating Manual (Picker, 1967)'
_computing_data_reduction 'DATRDN (Stewart, 1976)'
_computing_molecular_graphics 'ORTEP-3 for Windows (Farrugia, 1997)'
_computing_publication_material SHELXL97
_computing_structure_refinement 'SHELXL97 (Sheldrick, 1997)'
_computing_structure_solution 'SHELXS97 (Sheldrick, 1997)'
_diffrn_ambient_temperature 294(2)
_diffrn_measured_fraction_theta_full 1.000
_diffrn_measured_fraction_theta_max 1.000
_diffrn_measurement_device_type 'Picker FACS-1 four-circle'
_diffrn_measurement_method \q/2\q
_diffrn_radiation_monochromator 'Ni-filtered radiation'
_diffrn_radiation_source 'fine-focus sealed tube'
_diffrn_radiation_type CuK\a
_diffrn_radiation_wavelength 1.54178
_diffrn_reflns_av_R_equivalents 0.0000
_diffrn_reflns_av_sigmaI/netI 0.0901
_diffrn_reflns_limit_h_max 33
_diffrn_reflns_limit_h_min 0
_diffrn_reflns_limit_k_max 12
_diffrn_reflns_limit_k_min 0
_diffrn_reflns_limit_l_max 10
_diffrn_reflns_limit_l_min 0
_diffrn_reflns_number 2382
_diffrn_reflns_theta_full 64.99
_diffrn_reflns_theta_max 64.99
_diffrn_reflns_theta_min 3.07
_diffrn_standards_decay_% 3.2
_diffrn_standards_interval_count 100
_diffrn_standards_number 3
_exptl_absorpt_coefficient_mu 0.689
_exptl_absorpt_correction_T_max 0.991
_exptl_absorpt_correction_T_min 0.950
_exptl_absorpt_correction_type psi-scan
_exptl_absorpt_process_details '(North et al., 1968)'
_exptl_crystal_colour colorless
_exptl_crystal_density_diffrn 1.278
_exptl_crystal_density_method 'not measured'
_exptl_crystal_description needle
_exptl_crystal_F_000 1136
_exptl_crystal_size_max 0.25
_exptl_crystal_size_mid 0.06
_exptl_crystal_size_min 0.01
_refine_diff_density_max 0.161
_refine_diff_density_min -0.163
_refine_ls_extinction_coef 0.00063(18)
_refine_ls_extinction_expression Fc^*^=kFc[1+0.001xFc^2^\l^3^/sin(2\q)]^-1/4^
_refine_ls_extinction_method SHELXL97
_refine_ls_goodness_of_fit_ref 1.133
_refine_ls_hydrogen_treatment mixed
_refine_ls_matrix_type full
_refine_ls_number_parameters 193
_refine_ls_number_reflns 2382
_refine_ls_number_restraints 0
_refine_ls_restrained_S_all 1.133
_refine_ls_R_factor_all 0.1502
_refine_ls_R_factor_gt 0.0469
_refine_ls_shift/su_max 0.000
_refine_ls_shift/su_mean 0.000
_refine_ls_structure_factor_coef Fsqd
_refine_ls_weighting_details 'calc w = 1/[\s^2^(Fo^2^)+(0.0445P)^2^] where P = (Fo^2^+2Fc^2^)/3'
_refine_ls_weighting_scheme calc
_refine_ls_wR_factor_gt 0.1135
_refine_ls_wR_factor_ref 0.1759
_reflns_number_gt 1009
_reflns_number_total 2382
_reflns_threshold_expression I>2\s(I)
_cod_data_source_file lh6412.cif
_cod_data_source_block I
_cod_depositor_comments
;
The following automatic conversions were performed:
'_symmetry_cell_setting' value 'Orthorhombic' changed to 'orthorhombic'
according to '/home/saulius/struct/CIF-dictionaries/cif_core.dic'
dictionary named 'cif_core.dic' version 2.4.1 from 2010-06-29.

Automatic conversion script
Id: cif_fix_enum 1527 2010-12-29 10:47:43Z saulius 

The following automatic conversions were performed:

'_symmetry_cell_setting' value 'Orthorhombic' changed to
'orthorhombic' according to
/home/saulius/struct/CIF-dictionaries/cif_core.dic dictionary named
'cif_core.dic' version 2.4.1 from 2010-06-29.

Automatic conversion script
Id: cif_fix_values 1715 2011-07-08 13:25:40Z adriana 
;
_cod_database_code 2206001
_cod_database_fobs_code 2206001

loop_
_symmetry_equiv_pos_as_xyz
'x, y, z'
'x+1/2, -y+1/2, -z'
'-x, y+1/2, -z+1/2'
'-x+1/2, -y, z+1/2'
'-x, -y, -z'
'-x-1/2, y-1/2, z'
'x, -y-1/2, z-1/2'
'x-1/2, y, -z-1/2'

loop_
_atom_site_label
_atom_site_fract_x
_atom_site_fract_y
_atom_site_fract_z
_atom_site_U_iso_or_equiv
_atom_site_adp_type
_atom_site_calc_flag
_atom_site_refinement_flags
_atom_site_occupancy
_atom_site_type_symbol
C1 0.93807(14) 0.1636(3) 0.5389(5) 0.0549(11) Uani d . 1 C
H1 0.9388 0.2219 0.4625 0.073(4) Uiso calc R 1 H
C2 0.89701(13) 0.1121(3) 0.5801(4) 0.0488(10) Uani d . 1 C
C3 0.89496(14) 0.0278(4) 0.7017(5) 0.0559(11) Uani d . 1 C
H3 0.8666 -0.0049 0.7316 0.073(4) Uiso calc R 1 H
C4 0.93430(16) -0.0047(4) 0.7737(5) 0.0589(12) Uani d . 1 C
H4 0.9327 -0.0600 0.8533 0.073(4) Uiso calc R 1 H
C5 1.01948(15) 0.0071(4) 0.8016(5) 0.0656(13) Uani d . 1 C
H5 1.0183 -0.0497 0.8796 0.073(4) Uiso calc R 1 H
C6 1.06065(17) 0.0529(4) 0.7583(6) 0.0759(15) Uani d . 1 C
H6 1.0877 0.0284 0.8066 0.073(4) Uiso calc R 1 H
C7 1.06248(16) 0.1374(5) 0.6404(7) 0.0771(15) Uani d . 1 C
H7 1.0911 0.1682 0.6104 0.073(4) Uiso calc R 1 H
C8 1.02334(15) 0.1758(4) 0.5683(6) 0.0666(13) Uani d . 1 C
H8 1.0254 0.2328 0.4906 0.073(4) Uiso calc R 1 H
C9 0.97973(14) 0.1287(4) 0.6119(5) 0.0526(10) Uani d . 1 C
C10 0.97811(14) 0.0440(4) 0.7305(5) 0.0517(10) Uani d . 1 C
N11 0.73810(11) 0.1815(3) 0.4818(4) 0.0537(9) Uani d . 1 N
N12 0.76975(10) 0.2582(3) 0.4143(4) 0.0473(8) Uani d . 1 N
C13 0.76083(13) 0.3762(4) 0.4498(5) 0.0476(10) Uani d . 1 C
C14 0.72298(14) 0.3784(4) 0.5428(5) 0.0541(11) Uani d . 1 C
H14 0.7092(11) 0.448(3) 0.576(4) 0.042(10) Uiso d . 1 H
C15 0.71009(13) 0.2568(4) 0.5589(5) 0.0534(10) Uani d . 1 C
C16 0.67130(15) 0.2028(4) 0.6485(6) 0.0782(15) Uani d . 1 C
H16A 0.6648 0.1214 0.6128 0.139(13) Uiso calc R 1 H
H16B 0.6441 0.2529 0.6375 0.139(13) Uiso calc R 1 H
H16C 0.6800 0.1994 0.7528 0.139(13) Uiso calc R 1 H
O17 0.78806(10) 0.4637(3) 0.3943(4) 0.0657(9) Uani d . 1 O
H17 0.7755(18) 0.556(5) 0.434(7) 0.13(2) Uiso d . 1 H
O18 0.85474(9) 0.1323(3) 0.5105(3) 0.0590(8) Uani d . 1 O
C19 0.85419(13) 0.2157(4) 0.3881(5) 0.0556(11) Uani d . 1 C
H19A 0.8775 0.1925 0.3144 0.073(4) Uiso calc R 1 H
H19B 0.8611 0.2979 0.4233 0.073(4) Uiso calc R 1 H
C20 0.80665(13) 0.2123(3) 0.3177(5) 0.0538(11) Uani d . 1 C
H20A 0.8072 0.2606 0.2259 0.073(4) Uiso calc R 1 H
H20B 0.7996 0.1282 0.2900 0.073(4) Uiso calc R 1 H

loop_
_atom_site_aniso_label
_atom_site_aniso_U_11
_atom_site_aniso_U_22
_atom_site_aniso_U_33
_atom_site_aniso_U_12
_atom_site_aniso_U_13
_atom_site_aniso_U_23
C1 0.062(3) 0.041(2) 0.062(3) -0.005(2) 0.009(2) 0.000(2)
C2 0.051(2) 0.037(2) 0.058(3) 0.0026(18) 0.006(2) -0.002(2)
C3 0.053(3) 0.052(2) 0.063(3) -0.003(2) 0.008(2) 0.008(2)
C4 0.064(3) 0.057(3) 0.056(3) -0.002(2) 0.007(2) 0.005(2)
C5 0.060(3) 0.067(3) 0.070(3) 0.003(2) -0.001(3) -0.013(3)
C6 0.065(3) 0.071(3) 0.092(4) 0.002(3) -0.009(3) -0.011(3)
C7 0.053(3) 0.075(3) 0.103(4) -0.018(3) 0.015(3) -0.030(3)
C8 0.061(3) 0.061(3) 0.078(3) -0.012(2) 0.006(3) -0.007(3)
C9 0.053(2) 0.047(2) 0.058(3) -0.003(2) 0.008(2) -0.011(2)
C10 0.052(2) 0.047(2) 0.055(3) 0.002(2) 0.002(2) -0.010(2)
N11 0.057(2) 0.0357(17) 0.069(2) -0.0015(16) 0.0034(18) 0.0028(18)
N12 0.0530(18) 0.0343(16) 0.055(2) 0.0022(16) 0.0043(17) -0.0027(16)
C13 0.051(2) 0.0345(19) 0.057(2) -0.0017(19) 0.002(2) 0.0003(19)
C14 0.058(3) 0.037(2) 0.068(3) 0.007(2) 0.006(2) -0.005(2)
C15 0.049(2) 0.049(2) 0.062(3) 0.003(2) 0.001(2) 0.003(2)
C16 0.069(3) 0.074(3) 0.092(4) -0.005(2) 0.019(3) 0.005(3)
O17 0.0680(19) 0.0407(16) 0.088(2) 0.0002(15) 0.0240(17) 0.0029(16)
O18 0.0554(17) 0.0585(17) 0.0630(19) 0.0043(14) 0.0037(15) 0.0157(16)
C19 0.059(3) 0.049(2) 0.059(3) 0.0053(19) 0.009(2) 0.007(2)
C20 0.067(3) 0.043(2) 0.051(3) 0.0093(19) 0.003(2) -0.006(2)

loop_
_atom_type_symbol
_atom_type_description
_atom_type_scat_dispersion_real
_atom_type_scat_dispersion_imag
_atom_type_scat_source
C C 0.0181 0.0091 'International Tables Vol C Tables 4.2.6.8 and 6.1.1.4'
H H 0.0000 0.0000 'International Tables Vol C Tables 4.2.6.8 and 6.1.1.4'
N N 0.0311 0.0180 'International Tables Vol C Tables 4.2.6.8 and 6.1.1.4'
O O 0.0492 0.0322 'International Tables Vol C Tables 4.2.6.8 and 6.1.1.4'

loop_
_geom_angle_atom_site_label_1
_geom_angle_atom_site_label_2
_geom_angle_atom_site_label_3
_geom_angle
C2 C1 C9 120.3(4)
C2 C1 H1 119.9
C9 C1 H1 119.9
C1 C2 O18 125.5(4)
C1 C2 C3 120.5(4)
O18 C2 C3 114.0(3)
C4 C3 C2 119.7(4)
C4 C3 H3 120.1
C2 C3 H3 120.1
C3 C4 C10 121.3(4)
C3 C4 H4 119.3
C10 C4 H4 119.3
C6 C5 C10 120.9(5)
C6 C5 H5 119.5
C10 C5 H5 119.5
C5 C6 C7 119.5(5)
C5 C6 H6 120.2
C7 C6 H6 120.2
C8 C7 C6 121.6(5)
C8 C7 H7 119.2
C6 C7 H7 119.2
C7 C8 C9 119.8(5)
C7 C8 H8 120.1
C9 C8 H8 120.1
C10 C9 C8 118.4(4)
C10 C9 C1 119.5(4)
C8 C9 C1 122.1(4)
C9 C10 C5 119.8(4)
C9 C10 C4 118.6(4)
C5 C10 C4 121.6(4)
C15 N11 N12 104.5(3)
C13 N12 N11 110.6(3)
C13 N12 C20 127.2(3)
N11 N12 C20 122.2(3)
O17 C13 N12 119.0(3)
O17 C13 C14 133.0(4)
N12 C13 C14 108.1(3)
C13 C14 C15 105.0(4)
C13 C14 H14 124(2)
C15 C14 H14 131(2)
N11 C15 C14 111.8(4)
N11 C15 C16 118.8(4)
C14 C15 C16 129.3(4)
C15 C16 H16A 109.5
C15 C16 H16B 109.5
H16A C16 H16B 109.5
C15 C16 H16C 109.5
H16A C16 H16C 109.5
H16B C16 H16C 109.5
C13 O17 H17 110(3)
C2 O18 C19 117.0(3)
O18 C19 C20 108.2(3)
O18 C19 H19A 110.1
C20 C19 H19A 110.1
O18 C19 H19B 110.1
C20 C19 H19B 110.1
H19A C19 H19B 108.4
N12 C20 C19 114.3(3)
N12 C20 H20A 108.7
C19 C20 H20A 108.7
N12 C20 H20B 108.7
C19 C20 H20B 108.7
H20A C20 H20B 107.6

loop_
_geom_bond_atom_site_label_1
_geom_bond_atom_site_label_2
_geom_bond_distance
C1 C2 1.360(5)
C1 C9 1.417(5)
C1 H1 0.9300
C2 O18 1.384(4)
C2 C3 1.418(5)
C3 C4 1.349(5)
C3 H3 0.9300
C4 C10 1.423(5)
C4 H4 0.9300
C5 C6 1.343(6)
C5 C10 1.408(5)
C5 H5 0.9300
C6 C7 1.395(7)
C6 H6 0.9300
C7 C8 1.363(6)
C7 H7 0.9300
C8 C9 1.412(5)
C8 H8 0.9300
C9 C10 1.401(5)
N11 C15 1.340(5)
N11 N12 1.375(4)
N12 C13 1.348(5)
N12 C20 1.455(4)
C13 O17 1.330(4)
C13 C14 1.369(5)
C14 C15 1.384(5)
C14 H14 0.90(3)
C15 C16 1.493(5)
C16 H16A 0.9600
C16 H16B 0.9600
C16 H16C 0.9600
O17 H17 1.13(6)
O18 C19 1.417(5)
C19 C20 1.507(5)
C19 H19A 0.9700
C19 H19B 0.9700
C20 H20A 0.9700
C20 H20B 0.9700

loop_
_geom_hbond_atom_site_label_D
_geom_hbond_atom_site_label_H
_geom_hbond_atom_site_label_A
_geom_hbond_site_symmetry_A
_geom_hbond_distance_DH
_geom_hbond_distance_HA
_geom_hbond_distance_DA
_geom_hbond_angle_DHA
O17 H17 N11 6_765 1.13(6) 1.48(6) 2.609(4) 176(5)

loop_
_geom_torsion_atom_site_label_1
_geom_torsion_atom_site_label_2
_geom_torsion_atom_site_label_3
_geom_torsion_atom_site_label_4
_geom_torsion
C9 C1 C2 O18 -175.2(4)
C9 C1 C2 C3 3.3(6)
C1 C2 C3 C4 -2.2(6)
O18 C2 C3 C4 176.5(4)
C2 C3 C4 C10 0.1(6)
C10 C5 C6 C7 -0.6(7)
C5 C6 C7 C8 0.6(7)
C6 C7 C8 C9 -0.6(7)
C7 C8 C9 C10 0.7(6)
C7 C8 C9 C1 -178.8(4)
C2 C1 C9 C10 -2.3(6)
C2 C1 C9 C8 177.2(4)
C8 C9 C10 C5 -0.7(6)
C1 C9 C10 C5 178.8(4)
C8 C9 C10 C4 -179.3(4)
C1 C9 C10 C4 0.1(6)
C6 C5 C10 C9 0.6(6)
C6 C5 C10 C4 179.2(4)
C3 C4 C10 C9 0.9(6)
C3 C4 C10 C5 -177.7(4)
C15 N11 N12 C13 -0.2(4)
C15 N11 N12 C20 -179.5(3)
N11 N12 C13 O17 180.0(3)
C20 N12 C13 O17 -0.7(6)
N11 N12 C13 C14 0.4(4)
C20 N12 C13 C14 179.7(3)
O17 C13 C14 C15 -180.0(4)
N12 C13 C14 C15 -0.4(5)
N12 N11 C15 C14 -0.1(5)
N12 N11 C15 C16 -179.4(4)
C13 C14 C15 N11 0.3(5)
C13 C14 C15 C16 179.5(4)
C1 C2 O18 C19 -1.4(6)
C3 C2 O18 C19 180.0(3)
C2 O18 C19 C20 173.2(3)
C13 N12 C20 C19 74.3(5)
N11 N12 C20 C19 -106.4(4)
O18 C19 C20 N12 66.0(4)

loop_
_cod_related_entry_id
_cod_related_entry_database
_cod_related_entry_code
1 ChemSpider 21129416
